data_7057896
loop_
_publ_author_name
'Smirnov, Andrey S.'
'Martins, Lu\'isa M. D. R. S.'
'Nikolaev, Dmitriy N.'
'Manzhos, Roman A.'
'Gurzhiy, Vlad V.'
'Krivenko, Alexander G.'
'Nikolaenko, Kirill O.'
'Belyakov, Alexander V.'
'Garabadzhiu, Alexander V.'
'Davidovich, Pavel B.'

_publ_section_title
;
 Structure and catalytic properties of novel copper isatin Schiff base
 complexes
;
_journal_issue 1
_journal_name_full 'New Journal of Chemistry'
_journal_page_first 188
_journal_paper_doi 10.1039/C8NJ02718H
_journal_volume 43
_journal_year 2019
_chemical_formula_moiety 'C17 H16 N2 O'
_chemical_formula_sum 'C17 H16 N2 O'
_chemical_formula_weight 264.32
_space_group_crystal_system orthorhombic
_space_group_IT_number 33
_space_group_name_Hall 'P 2c -2n'
_space_group_name_H-M_alt 'P n a 21'
_symmetry_space_group_name_Hall 'P 2c -2n'
_symmetry_space_group_name_H-M 'P n a 21'
_atom_sites_solution_hydrogens geom
_audit_creation_date 2016-11-15
_audit_creation_method
;
Olex2 1.2
(compiled 2016.11.07 svn.r3352 for OlexSys, GUI svn.r5261)
;
_audit_update_record
;
2017-03-19 deposited with the CCDC.
2018-10-29 downloaded from the CCDC.
;
_cell_angle_alpha 90
_cell_angle_beta 90
_cell_angle_gamma 90
_cell_formula_units_Z 4
_cell_length_a 9.6713(4)
_cell_length_b 9.0619(4)
_cell_length_c 15.8838(7)
_cell_measurement_reflns_used 5110
_cell_measurement_temperature 100(2)
_cell_measurement_theta_max 30.7640
_cell_measurement_theta_min 3.3260
_cell_volume 1392.06(10)
_computing_cell_refinement
;
CrysAlisPro, Agilent Technologies,
Version 1.171.36.32 (release 02-08-2013 CrysAlis171 .NET)
(compiled Aug  2 2013,16:46:58)
;
_computing_data_collection
;
CrysAlisPro, Agilent Technologies,
Version 1.171.36.32 (release 02-08-2013 CrysAlis171 .NET)
(compiled Aug  2 2013,16:46:58)
;
_computing_data_reduction
;
CrysAlisPro, Agilent Technologies,
Version 1.171.36.32 (release 02-08-2013 CrysAlis171 .NET)
(compiled Aug  2 2013,16:46:58)
;
_computing_molecular_graphics 'Olex2 (Dolomanov et al., 2009)'
_computing_publication_material 'Olex2 (Dolomanov et al., 2009)'
_computing_structure_refinement 'ShelXL (Sheldrick, 2015)'
_computing_structure_solution 'ShelXS (Sheldrick, 2008)'
_diffrn_ambient_temperature 100(2)
_diffrn_detector_area_resol_mean 16.2096
_diffrn_measured_fraction_theta_full 0.998
_diffrn_measured_fraction_theta_max 0.998
_diffrn_measurement_details
;
#__ type_ start__ end____ width___ exp.time_
  1 omega  -91.00   -1.00   1.0000   60.0000
omega____ theta____ kappa____ phi______ frames
    -      -22.4241  -57.0000   60.0000 90

#__ type_ start__ end____ width___ exp.time_
  2 omega  -90.00  -13.00   1.0000   60.0000
omega____ theta____ kappa____ phi______ frames
    -      -22.4241  -77.0000  -60.0000 77

#__ type_ start__ end____ width___ exp.time_
  3 omega  -49.00   42.00   1.0000   60.0000
omega____ theta____ kappa____ phi______ frames
    -      -22.4241   77.0000   60.0000 91

#__ type_ start__ end____ width___ exp.time_
  4 omega  -66.00  -39.00   1.0000   60.0000
omega____ theta____ kappa____ phi______ frames
    -      -22.4241 -178.0000  120.0000 27

#__ type_ start__ end____ width___ exp.time_
  5 omega  -24.00   31.00   1.0000   60.0000
omega____ theta____ kappa____ phi______ frames
    -      -22.4241   57.0000  150.0000 55

#__ type_ start__ end____ width___ exp.time_
  6 omega   -7.00   22.00   1.0000   60.0000
omega____ theta____ kappa____ phi______ frames
    -      -22.4241   57.0000  -90.0000 29

#__ type_ start__ end____ width___ exp.time_
  7 omega  -37.00   52.00   1.0000   60.0000
omega____ theta____ kappa____ phi______ frames
    -       23.5178  -77.0000  -30.0000 89
;
_diffrn_measurement_device_type 'Xcalibur, Eos'
_diffrn_measurement_method '\w scans'
_diffrn_orient_matrix_UB_11 0.0462180000
_diffrn_orient_matrix_UB_12 -0.0516507000
_diffrn_orient_matrix_UB_13 -0.0183367000
_diffrn_orient_matrix_UB_21 0.0016835000
_diffrn_orient_matrix_UB_22 0.0426075000
_diffrn_orient_matrix_UB_23 -0.0374183000
_diffrn_orient_matrix_UB_31 0.0568370000
_diffrn_orient_matrix_UB_32 0.0406426000
_diffrn_orient_matrix_UB_33 0.0160792000
_diffrn_radiation_monochromator graphite
_diffrn_radiation_type MoK\a
_diffrn_radiation_wavelength 0.71073
_diffrn_reflns_av_R_equivalents 0.0174
_diffrn_reflns_av_unetI/netI 0.0155
_diffrn_reflns_Laue_measured_fraction_full 0.998
_diffrn_reflns_Laue_measured_fraction_max 0.998
_diffrn_reflns_limit_h_max 12
_diffrn_reflns_limit_h_min -12
_diffrn_reflns_limit_k_max 11
_diffrn_reflns_limit_k_min -11
_diffrn_reflns_limit_l_max 20
_diffrn_reflns_limit_l_min -20
_diffrn_reflns_number 11892
_diffrn_reflns_point_group_measured_fraction_full 0.998
_diffrn_reflns_point_group_measured_fraction_max 0.998
_diffrn_reflns_theta_full 25.242
_diffrn_reflns_theta_max 27.491
_diffrn_reflns_theta_min 3.081
_diffrn_source 'Enhance (Mo) X-ray Source'
_exptl_absorpt_coefficient_mu 0.080
_exptl_absorpt_correction_T_max 1.00000
_exptl_absorpt_correction_T_min 0.97284
_exptl_absorpt_correction_type multi-scan
_exptl_absorpt_process_details
;
CrysAlisPro, Agilent Technologies,
Version 1.171.36.32 (release 02-08-2013 CrysAlis171 .NET)
(compiled Aug  2 2013,16:46:58)
Empirical absorption correction using spherical harmonics,
 implemented in SCALE3 ABSPACK scaling algorithm.
;
_exptl_crystal_colour 'translucent colorless'
_exptl_crystal_density_diffrn 1.261
_exptl_crystal_description prism
_exptl_crystal_F_000 560
_exptl_crystal_size_max 0.14
_exptl_crystal_size_mid 0.09
_exptl_crystal_size_min 0.05
_refine_diff_density_max 0.189
_refine_diff_density_min -0.172
_refine_diff_density_rms 0.031
_refine_ls_abs_structure_details
;
 Refined as a perfect inversion twin.
;
_refine_ls_extinction_method none
_refine_ls_goodness_of_fit_ref 1.071
_refine_ls_hydrogen_treatment constr
_refine_ls_matrix_type full
_refine_ls_number_parameters 183
_refine_ls_number_reflns 3197
_refine_ls_number_restraints 1
_refine_ls_restrained_S_all 1.071
_refine_ls_R_factor_all 0.0311
_refine_ls_R_factor_gt 0.0299
_refine_ls_shift/su_max 0.000
_refine_ls_shift/su_mean 0.000
_refine_ls_structure_factor_coef Fsqd
_refine_ls_weighting_details 'w=1/[\s^2^(Fo^2^)+(0.0361P)^2^+0.2567P] where P=(Fo^2^+2Fc^2^)/3'
_refine_ls_weighting_scheme calc
_refine_ls_wR_factor_gt 0.0741
_refine_ls_wR_factor_ref 0.0751
_reflns_Friedel_coverage 0.931
_reflns_Friedel_fraction_full 0.998
_reflns_Friedel_fraction_max 0.999
_reflns_number_gt 3104
_reflns_number_total 3197
_reflns_threshold_expression 'I > 2\s(I)'
_cod_data_source_file c8nj02718h2.cif
_cod_data_source_block as_53
_cod_depositor_comments 'Adding full bibliography for 7057891--7057914.cif.'
_cod_original_cell_volume 1392.07(11)
_cod_database_code 7057896
_shelxl_version_number 2013-4
_shelx_space_group_comment
;
The symmetry employed for this shelxl refinement is uniquely defined
by the following loop, which should always be used as a source of
symmetry information in preference to the above space-group names.
They are only intended as comments.
;
_reflns_odcompleteness_completeness 99.71
_reflns_odcompleteness_iscentric 1
_reflns_odcompleteness_theta 28.51
_olex2_refinement_description
;
1. Fixed Uiso
 At 1.2 times of:
  All C(H) groups
 At 1.5 times of:
  All C(H,H,H) groups
2.a Ternary CH refined with riding coordinates:
 C10(H10)
2.b Aromatic/amide H refined with riding coordinates:
 C6(H6), C7(H7), C8(H8), C9(H9), C16(H16), C17(H17), C18(H18), C19(H19),
 C20(H20)
2.c Idealised Me refined as rotating group:
 C11(H11A,H11B,H11C), C12(H12A,H12B,H12C)
;

loop_
_space_group_symop_operation_xyz
'x, y, z'
'-x, -y, z+1/2'
'-x+1/2, y+1/2, z+1/2'
'x+1/2, -y+1/2, z'

loop_
_atom_site_label
_atom_site_type_symbol
_atom_site_fract_x
_atom_site_fract_y
_atom_site_fract_z
_atom_site_U_iso_or_equiv
_atom_site_adp_type
_atom_site_occupancy
_atom_site_site_symmetry_order
_atom_site_calc_flag
_atom_site_refinement_flags_posn
N1 N 0.13474(15) -0.50749(17) -0.69532(9) 0.0213(3) Uani 1 1 d .
C2 C 0.11472(19) -0.4908(2) -0.78047(11) 0.0219(4) Uani 1 1 d .
C3 C -0.03872(18) -0.52231(19) -0.79718(11) 0.0195(3) Uani 1 1 d .
C4 C -0.09887(18) -0.55898(18) -0.71508(10) 0.0195(3) Uani 1 1 d .
C5 C 0.00790(18) -0.54340(18) -0.65563(11) 0.0208(3) Uani 1 1 d .
C6 C -0.01662(19) -0.5603(2) -0.57037(11) 0.0252(4) Uani 1 1 d .
H6 H 0.0538 -0.5482 -0.5311 0.030 Uiso 1 1 calc R
C7 C -0.1507(2) -0.5963(2) -0.54542(12) 0.0275(4) Uani 1 1 d .
H7 H -0.1697 -0.6074 -0.4884 0.033 Uiso 1 1 calc R
C8 C -0.25633(19) -0.6159(2) -0.60334(12) 0.0265(4) Uani 1 1 d .
H8 H -0.3442 -0.6420 -0.5849 0.032 Uiso 1 1 calc R
C9 C -0.23152(18) -0.5967(2) -0.68927(11) 0.0229(3) Uani 1 1 d .
H9 H -0.3022 -0.6088 -0.7283 0.027 Uiso 1 1 calc R
C10 C 0.25713(19) -0.4541(2) -0.64856(12) 0.0249(4) Uani 1 1 d .
H10 H 0.2510 -0.4933 -0.5912 0.030 Uiso 1 1 calc R
C11 C 0.2506(2) -0.2860(2) -0.64246(17) 0.0391(5) Uani 1 1 d .
H11A H 0.2525 -0.2443 -0.6980 0.059 Uiso 1 1 calc GR
H11B H 0.3285 -0.2507 -0.6109 0.059 Uiso 1 1 calc GR
H11C H 0.1666 -0.2575 -0.6146 0.059 Uiso 1 1 calc GR
C12 C 0.3923(2) -0.5084(3) -0.68620(15) 0.0338(5) Uani 1 1 d .
H12A H 0.3900 -0.6140 -0.6909 0.051 Uiso 1 1 calc GR
H12B H 0.4677 -0.4797 -0.6504 0.051 Uiso 1 1 calc GR
H12C H 0.4046 -0.4657 -0.7410 0.051 Uiso 1 1 calc GR
O13 O 0.19984(14) -0.45332(15) -0.83268(8) 0.0273(3) Uani 1 1 d .
N14 N -0.08580(16) -0.50263(18) -0.87084(10) 0.0237(3) Uani 1 1 d .
C15 C -0.22908(18) -0.5208(2) -0.88831(11) 0.0220(4) Uani 1 1 d .
C16 C -0.3115(2) -0.3955(2) -0.89321(12) 0.0284(4) Uani 1 1 d .
H16 H -0.2745 -0.3032 -0.8811 0.034 Uiso 1 1 calc R
C17 C -0.4493(2) -0.4092(2) -0.91628(14) 0.0348(5) Uani 1 1 d .
H17 H -0.5054 -0.3259 -0.9184 0.042 Uiso 1 1 calc R
C18 C -0.5039(2) -0.5463(2) -0.93616(13) 0.0323(4) Uani 1 1 d .
H18 H -0.5959 -0.5546 -0.9524 0.039 Uiso 1 1 calc R
C19 C -0.4213(2) -0.6704(2) -0.93177(12) 0.0300(4) Uani 1 1 d .
H19 H -0.4579 -0.7624 -0.9452 0.036 Uiso 1 1 calc R
C20 C -0.28374(19) -0.6586(2) -0.90735(12) 0.0281(4) Uani 1 1 d .
H20 H -0.2286 -0.7425 -0.9038 0.034 Uiso 1 1 calc R

loop_
_atom_site_aniso_label
_atom_site_aniso_U_11
_atom_site_aniso_U_22
_atom_site_aniso_U_33
_atom_site_aniso_U_23
_atom_site_aniso_U_13
_atom_site_aniso_U_12
N1 0.0203(7) 0.0241(8) 0.0196(7) 0.0008(6) -0.0002(6) -0.0011(6)
C2 0.0247(8) 0.0193(8) 0.0217(9) 0.0000(7) -0.0004(7) 0.0002(7)
C3 0.0208(8) 0.0180(8) 0.0197(8) 0.0000(6) 0.0024(6) 0.0000(6)
C4 0.0237(8) 0.0182(7) 0.0165(7) -0.0002(6) 0.0008(6) 0.0026(6)
C5 0.0236(9) 0.0181(8) 0.0208(8) 0.0001(7) -0.0005(7) 0.0031(6)
C6 0.0289(9) 0.0283(9) 0.0182(8) 0.0008(7) -0.0024(7) 0.0061(7)
C7 0.0352(10) 0.0303(9) 0.0169(7) 0.0029(7) 0.0041(7) 0.0078(8)
C8 0.0243(9) 0.0302(10) 0.0250(8) 0.0036(7) 0.0072(7) 0.0032(7)
C9 0.0237(8) 0.0232(8) 0.0216(8) 0.0002(7) 0.0003(7) 0.0012(7)
C10 0.0246(9) 0.0260(9) 0.0242(9) 0.0014(7) -0.0072(7) -0.0034(7)
C11 0.0442(12) 0.0274(10) 0.0457(11) -0.0049(9) -0.0167(10) -0.0019(9)
C12 0.0208(9) 0.0405(11) 0.0401(11) -0.0007(9) -0.0044(8) -0.0023(8)
O13 0.0234(6) 0.0339(7) 0.0248(7) 0.0050(6) 0.0022(5) -0.0042(5)
N14 0.0224(7) 0.0293(8) 0.0194(7) 0.0018(6) -0.0010(6) -0.0002(6)
C15 0.0219(8) 0.0307(9) 0.0132(7) 0.0020(7) 0.0020(6) 0.0000(7)
C16 0.0286(9) 0.0265(9) 0.0301(9) 0.0001(8) 0.0015(8) -0.0009(7)
C17 0.0266(9) 0.0324(10) 0.0454(12) 0.0087(9) 0.0010(9) 0.0057(8)
C18 0.0194(9) 0.0455(12) 0.0320(10) 0.0111(9) -0.0033(8) -0.0042(8)
C19 0.0295(10) 0.0321(10) 0.0283(9) -0.0008(8) 0.0019(7) -0.0074(8)
C20 0.0262(9) 0.0276(9) 0.0304(9) 0.0007(7) 0.0037(7) 0.0024(7)

loop_
_atom_type_symbol
_atom_type_description
_atom_type_scat_dispersion_real
_atom_type_scat_dispersion_imag
_atom_type_scat_source
C C 0.0033 0.0016 'International Tables Vol C Tables 4.2.6.8 and 6.1.1.4'
H H 0.0000 0.0000 'International Tables Vol C Tables 4.2.6.8 and 6.1.1.4'
N N 0.0061 0.0033 'International Tables Vol C Tables 4.2.6.8 and 6.1.1.4'
O O 0.0106 0.0060 'International Tables Vol C Tables 4.2.6.8 and 6.1.1.4'

loop_
_geom_angle_atom_site_label_1
_geom_angle_atom_site_label_2
_geom_angle_atom_site_label_3
_geom_angle
C2 N1 C5 109.94(14)
C2 N1 C10 124.81(15)
C5 N1 C10 123.00(15)
N1 C2 C3 106.62(14)
O13 C2 N1 127.30(17)
O13 C2 C3 126.03(16)
C4 C3 C2 105.78(14)
N14 C3 C2 118.74(15)
N14 C3 C4 135.24(17)
C5 C4 C3 106.45(15)
C9 C4 C3 133.19(16)
C9 C4 C5 120.30(16)
C4 C5 N1 111.10(15)
C6 C5 N1 127.54(16)
C6 C5 C4 121.35(16)
C5 C6 H6 121.2
C5 C6 C7 117.62(17)
C7 C6 H6 121.2
C6 C7 H7 119.1
C8 C7 C6 121.78(17)
C8 C7 H7 119.1
C7 C8 H8 119.8
C7 C8 C9 120.38(17)
C9 C8 H8 119.8
C4 C9 C8 118.53(16)
C4 C9 H9 120.7
C8 C9 H9 120.7
N1 C10 H10 107.5
N1 C10 C11 108.97(15)
N1 C10 C12 112.65(16)
C11 C10 H10 107.5
C12 C10 H10 107.5
C12 C10 C11 112.56(18)
C10 C11 H11A 109.5
C10 C11 H11B 109.5
C10 C11 H11C 109.5
H11A C11 H11B 109.5
H11A C11 H11C 109.5
H11B C11 H11C 109.5
C10 C12 H12A 109.5
C10 C12 H12B 109.5
C10 C12 H12C 109.5
H12A C12 H12B 109.5
H12A C12 H12C 109.5
H12B C12 H12C 109.5
C3 N14 C15 120.90(15)
C16 C15 N14 118.37(16)
C16 C15 C20 120.27(17)
C20 C15 N14 121.12(16)
C15 C16 H16 120.2
C17 C16 C15 119.52(18)
C17 C16 H16 120.2
C16 C17 H17 119.8
C18 C17 C16 120.39(19)
C18 C17 H17 119.8
C17 C18 H18 120.1
C19 C18 C17 119.88(19)
C19 C18 H18 120.1
C18 C19 H19 119.8
C18 C19 C20 120.32(18)
C20 C19 H19 119.8
C15 C20 H20 120.2
C19 C20 C15 119.60(17)
C19 C20 H20 120.2

loop_
_geom_bond_atom_site_label_1
_geom_bond_atom_site_label_2
_geom_bond_distance
N1 C2 1.375(2)
N1 C5 1.417(2)
N1 C10 1.479(2)
C2 C3 1.534(2)
C2 O13 1.217(2)
C3 C4 1.466(2)
C3 N14 1.268(2)
C4 C5 1.406(2)
C4 C9 1.389(2)
C5 C6 1.383(2)
C6 H6 0.9300
C6 C7 1.394(3)
C7 H7 0.9300
C7 C8 1.386(3)
C8 H8 0.9300
C8 C9 1.397(2)
C9 H9 0.9300
C10 H10 0.9800
C10 C11 1.527(3)
C10 C12 1.519(3)
C11 H11A 0.9600
C11 H11B 0.9600
C11 H11C 0.9600
C12 H12A 0.9600
C12 H12B 0.9600
C12 H12C 0.9600
N14 C15 1.423(2)
C15 C16 1.389(3)
C15 C20 1.390(3)
C16 H16 0.9300
C16 C17 1.388(3)
C17 H17 0.9300
C17 C18 1.386(3)
C18 H18 0.9300
C18 C19 1.382(3)
C19 H19 0.9300
C19 C20 1.390(3)
C20 H20 0.9300

loop_
_geom_torsion_atom_site_label_1
_geom_torsion_atom_site_label_2
_geom_torsion_atom_site_label_3
_geom_torsion_atom_site_label_4
_geom_torsion
N1 C2 C3 C4 -0.76(17)
N1 C2 C3 N14 174.48(16)
N1 C5 C6 C7 -179.92(17)
C2 N1 C5 C4 3.10(19)
C2 N1 C5 C6 -175.87(17)
C2 N1 C10 C11 72.1(2)
C2 N1 C10 C12 -53.5(2)
C2 C3 C4 C5 2.52(17)
C2 C3 C4 C9 179.71(18)
C2 C3 N14 C15 -175.79(15)
C3 C4 C5 N1 -3.47(18)
C3 C4 C5 C6 175.57(16)
C3 C4 C9 C8 -175.76(18)
C3 N14 C15 C16 99.8(2)
C3 N14 C15 C20 -85.7(2)
C4 C3 N14 C15 -2.3(3)
C4 C5 C6 C7 1.2(3)
C5 N1 C2 C3 -1.33(18)
C5 N1 C2 O13 176.26(18)
C5 N1 C10 C11 -89.1(2)
C5 N1 C10 C12 145.23(18)
C5 C4 C9 C8 1.1(3)
C5 C6 C7 C8 0.5(3)
C6 C7 C8 C9 -1.4(3)
C7 C8 C9 C4 0.6(3)
C9 C4 C5 N1 178.90(16)
C9 C4 C5 C6 -2.1(2)
C10 N1 C2 C3 -164.64(16)
C10 N1 C2 O13 12.9(3)
C10 N1 C5 C4 166.77(15)
C10 N1 C5 C6 -12.2(3)
O13 C2 C3 C4 -178.38(18)
O13 C2 C3 N14 -3.1(3)
N14 C3 C4 C5 -171.5(2)
N14 C3 C4 C9 5.6(3)
N14 C15 C16 C17 175.27(18)
N14 C15 C20 C19 -174.00(17)
C15 C16 C17 C18 -1.4(3)
C16 C15 C20 C19 0.3(3)
C16 C17 C18 C19 1.0(3)
C17 C18 C19 C20 0.1(3)
C18 C19 C20 C15 -0.8(3)
C20 C15 C16 C17 0.8(3)
